data_1557380
loop_
_publ_author_name
'Kim, Inwon'
'Im, Honggu'
'Lee, Hyeonyeong'
'Hong, Sungwoo'

_publ_section_title
;
 N-Heterocyclic carbene-catalyzed deaminative cross-coupling of aldehydes
 with Katritzky pyridinium salts
;
_journal_issue 12
_journal_name_full 'Chemical Science'
_journal_page_first 3192
_journal_page_last 3197
_journal_paper_doi 10.1039/D0SC00225A
_journal_volume 11
_journal_year 2020
_chemical_formula_sum 'C60 H56 B2 F8 N2 O8'
_chemical_formula_weight 1106.68
_space_group_crystal_system monoclinic
_space_group_IT_number 7
_space_group_name_Hall 'P -2yac'
_space_group_name_H-M_alt 'P 1 n 1'
_atom_sites_solution_hydrogens geom
_audit_creation_method SHELXL-2018/3
_audit_update_record
;
2019-11-08 deposited with the CCDC.	2020-02-25 downloaded from the CCDC.
;
_cell_angle_alpha 90
_cell_angle_beta 90.786(2)
_cell_angle_gamma 90
_cell_formula_units_Z 2
_cell_length_a 12.5252(9)
_cell_length_b 16.8071(12)
_cell_length_c 12.9207(11)
_cell_measurement_reflns_used 9878
_cell_measurement_temperature 153(2)
_cell_measurement_theta_max 29.12
_cell_measurement_theta_min 2.92
_cell_volume 2719.7(4)
_computing_cell_refinement 'Bruker APEXIII'
_computing_data_collection 'Bruker APEXIII'
_computing_data_reduction 'Bruker SAINT'
_computing_molecular_graphics ORTEP
_computing_publication_material CIFTAB
_computing_structure_refinement SHELXL
_computing_structure_solution SHELXS
_diffrn_ambient_temperature 153(2)
_diffrn_measured_fraction_theta_full 0.994
_diffrn_measured_fraction_theta_max 0.993
_diffrn_measurement_device_type 'Bruker PHOTON II'
_diffrn_measurement_method 'phi and omega scans'
_diffrn_radiation_type MoK\a
_diffrn_radiation_wavelength 0.71073
_diffrn_reflns_av_R_equivalents 0.0958
_diffrn_reflns_av_unetI/netI 0.0868
_diffrn_reflns_Laue_measured_fraction_full 0.994
_diffrn_reflns_Laue_measured_fraction_max 0.993
_diffrn_reflns_limit_h_max 15
_diffrn_reflns_limit_h_min -17
_diffrn_reflns_limit_k_max 23
_diffrn_reflns_limit_k_min -22
_diffrn_reflns_limit_l_max 17
_diffrn_reflns_limit_l_min -17
_diffrn_reflns_number 64121
_diffrn_reflns_point_group_measured_fraction_full 0.936
_diffrn_reflns_point_group_measured_fraction_max 0.898
_diffrn_reflns_theta_full 25.242
_diffrn_reflns_theta_max 29.192
_diffrn_reflns_theta_min 2.892
_diffrn_source 'fine-focus sealed tube'
_exptl_absorpt_coefficient_mu 0.107
_exptl_absorpt_correction_T_max 0.7458
_exptl_absorpt_correction_T_min 0.6797
_exptl_absorpt_correction_type multi-scan
_exptl_absorpt_process_details SADABS
_exptl_crystal_colour colourless
_exptl_crystal_density_diffrn 1.351
_exptl_crystal_description block
_exptl_crystal_F_000 1152
_exptl_crystal_recrystallization_method 'Re-crystallisation from solvent: EA/DCM/Et2O'
_exptl_crystal_size_max 0.187
_exptl_crystal_size_mid 0.152
_exptl_crystal_size_min 0.142
_refine_diff_density_max 0.563
_refine_diff_density_min -0.432
_refine_diff_density_rms 0.077
_refine_ls_abs_structure_details
;
 Flack x determined using 2343 quotients [(I+)-(I-)]/[(I+)+(I-)]
 (Parsons, Flack and Wagner, Acta Cryst. B69 (2013) 249-259).
;
_refine_ls_abs_structure_Flack 0.0(5)
_refine_ls_extinction_method none
_refine_ls_goodness_of_fit_ref 1.036
_refine_ls_hydrogen_treatment constr
_refine_ls_matrix_type full
_refine_ls_number_parameters 976
_refine_ls_number_reflns 13233
_refine_ls_number_restraints 1756
_refine_ls_restrained_S_all 1.038
_refine_ls_R_factor_all 0.1604
_refine_ls_R_factor_gt 0.0998
_refine_ls_shift/su_max 0.007
_refine_ls_shift/su_mean 0.000
_refine_ls_structure_factor_coef Fsqd
_refine_ls_weighting_details 'w=1/[\s^2^(Fo^2^)+(0.1415P)^2^+3.5411P] where P=(Fo^2^+2Fc^2^)/3'
_refine_ls_weighting_scheme calc
_refine_ls_wR_factor_gt 0.2440
_refine_ls_wR_factor_ref 0.2992
_reflns_Friedel_coverage 0.806
_reflns_Friedel_fraction_full 0.878
_reflns_Friedel_fraction_max 0.803
_reflns_number_gt 7960
_reflns_number_total 13233
_reflns_threshold_expression 'I > 2\s(I)'
_cod_data_source_file d0sc00225a2.cif
_cod_data_source_block A19136O_007
_cod_depositor_comments
;
The following automatic conversions were performed:

data item '_exptl_absorpt_correction_type' value 'MULTI-SCAN' was
changed to 'multi-scan' in accordance with the
/home/data/users/saulius/crontab/automatic-downloads/rss-feeds/RSC/lib/dictionaries/cif_core.dic
dictionary named 'cif_core.dic' version 2.4.2 last updated on
2011-04-26.

Automatic conversion script
Id: cif_fix_values 7556 2019-12-06 15:28:31Z antanas 

 Adding full bibliography for 1557380--1557383.cif.

 Adding full bibliography for 1557380--1557383.cif.
;
_cod_original_sg_symbol_H-M 'P n'
_cod_database_code 1557380
_shelx_shelxl_version_number 2018/3
_shelx_space_group_comment
;
The symmetry employed for this shelxl refinement is uniquely defined
by the following loop, which should always be used as a source of
symmetry information in preference to the above space-group names.
They are only intended as comments.
;
_shelx_estimated_absorpt_t_min 0.980
_shelx_estimated_absorpt_t_max 0.985

loop_
_space_group_symop_operation_xyz
'x, y, z'
'x+1/2, -y, z+1/2'

loop_
_atom_site_label
_atom_site_type_symbol
_atom_site_fract_x
_atom_site_fract_y
_atom_site_fract_z
_atom_site_U_iso_or_equiv
_atom_site_adp_type
_atom_site_occupancy
_atom_site_site_symmetry_order
_atom_site_calc_flag
_atom_site_refinement_flags_posn
_atom_site_refinement_flags_adp
_atom_site_refinement_flags_occupancy
_atom_site_disorder_assembly
_atom_site_disorder_group
N1A N 0.7869(2) -0.0303(2) 0.3860(3) 0.0287(11) Uani 1 1 d G U . . .
C2A C 0.8404(3) -0.0181(2) 0.4796(3) 0.0278(12) Uani 1 1 d G U . A .
C3A C 0.9347(3) -0.0588(3) 0.5013(3) 0.0306(13) Uani 1 1 d G U . A .
H3A H 0.971249 -0.050420 0.565236 0.037 Uiso 1 1 calc R U . . .
C4A C 0.9755(3) -0.1118(3) 0.4293(3) 0.0312(13) Uani 1 1 d G U . A .
C5A C 0.9220(3) -0.1241(2) 0.3357(3) 0.0317(13) Uani 1 1 d G U . A .
H5A H 0.949872 -0.160296 0.286493 0.038 Uiso 1 1 calc R U . . .
C6A C 0.8277(3) -0.0833(3) 0.3140(2) 0.0324(13) Uani 1 1 d G U . A .
C7A C 1.0778(3) -0.1557(3) 0.4547(4) 0.0401(15) Uani 1 1 d G U . . .
C8A C 1.1570(5) -0.1171(3) 0.5120(5) 0.068(2) Uani 1 1 d G U . A .
H8A H 1.145897 -0.064110 0.535296 0.081 Uiso 1 1 calc R U . . .
C9A C 1.2523(4) -0.1559(4) 0.5353(5) 0.082(3) Uani 1 1 d G U . A .
H9A H 1.306356 -0.129508 0.574468 0.099 Uiso 1 1 calc R U . . .
C10A C 1.2684(4) -0.2334(4) 0.5012(6) 0.078(3) Uani 1 1 d G U . A .
H10A H 1.333593 -0.259911 0.517141 0.094 Uiso 1 1 calc R U . . .
C11A C 1.1893(5) -0.2720(3) 0.4439(6) 0.072(2) Uani 1 1 d G U . A .
H11A H 1.200374 -0.324919 0.420641 0.087 Uiso 1 1 calc R U . . .
C12A C 1.0940(4) -0.2331(3) 0.4206(5) 0.055(2) Uani 1 1 d G U . A .
H12A H 1.039915 -0.259523 0.381467 0.066 Uiso 1 1 calc R U . . .
C13A C 0.7990(4) 0.0359(3) 0.5580(3) 0.0317(13) Uani 1 1 d G U . . .
C14A C 0.7192(4) 0.0111(2) 0.6244(4) 0.0398(16) Uani 1 1 d G U . A .
H14A H 0.686281 -0.039315 0.614801 0.048 Uiso 1 1 calc R U . . .
C15A C 0.6874(5) 0.0602(3) 0.7050(4) 0.057(2) Uani 1 1 d G U . A .
H15A H 0.632875 0.043325 0.750338 0.069 Uiso 1 1 calc R U . . .
C16A C 0.7355(5) 0.1340(3) 0.7191(5) 0.068(2) Uani 1 1 d G U . A .
H16A H 0.713853 0.167580 0.774080 0.082 Uiso 1 1 calc R U . . .
C17A C 0.8154(5) 0.1588(3) 0.6526(5) 0.065(2) Uani 1 1 d G U . A .
H17A H 0.848237 0.209196 0.662284 0.078 Uiso 1 1 calc R U . . .
C18A C 0.8471(4) 0.1097(3) 0.5721(4) 0.0483(18) Uani 1 1 d G U . A .
H18A H 0.901645 0.126557 0.526746 0.058 Uiso 1 1 calc R U . . .
C19A C 0.7772(5) -0.0941(4) 0.2114(3) 0.0454(17) Uani 1 1 d G U . . .
C20A C 0.6940(5) -0.1476(4) 0.1954(4) 0.054(2) Uani 1 1 d G U . A .
H20A H 0.663137 -0.174102 0.252619 0.065 Uiso 1 1 calc R U . . .
C21A C 0.6560(5) -0.1623(4) 0.0957(5) 0.072(3) Uani 1 1 d G U . A .
H21A H 0.599105 -0.198921 0.084722 0.087 Uiso 1 1 calc R U . . .
C22A C 0.7011(7) -0.1235(5) 0.0119(4) 0.091(3) Uani 1 1 d G U . A .
H22A H 0.675115 -0.133614 -0.056233 0.109 Uiso 1 1 calc R U . . .
C23A C 0.7843(7) -0.0700(5) 0.0279(4) 0.097(3) Uani 1 1 d G U . A .
H23A H 0.815156 -0.043489 -0.029292 0.116 Uiso 1 1 calc R U . . .
C24A C 0.8223(5) -0.0553(4) 0.1277(4) 0.075(3) Uani 1 1 d G U . A .
H24A H 0.879189 -0.018669 0.138605 0.090 Uiso 1 1 calc R U . . .
C25A C 0.699(3) 0.017(4) 0.368(5) 0.043(3) Uani 0.141(7) 1 d D U P A 1
H25A H 0.715010 0.058020 0.422457 0.051 Uiso 0.141(7) 1 calc R U P A 1
C26A C 0.698(5) 0.074(3) 0.275(4) 0.050(4) Uani 0.141(7) 1 d D U P A 1
H26A H 0.765532 0.068196 0.236889 0.061 Uiso 0.141(7) 1 calc R U P A 1
H26B H 0.637985 0.060896 0.228112 0.061 Uiso 0.141(7) 1 calc R U P A 1
C27A C 0.687(7) 0.158(3) 0.314(4) 0.060(4) Uani 0.141(7) 1 d D U P A 1
H27A H 0.760728 0.177528 0.302440 0.072 Uiso 0.141(7) 1 calc R U P A 1
H27B H 0.644883 0.181246 0.256118 0.072 Uiso 0.141(7) 1 calc R U P A 1
C28A C 0.655(4) 0.209(2) 0.400(3) 0.075(4) Uani 0.141(7) 1 d D U P A 1
O29A O 0.720(5) 0.221(4) 0.475(4) 0.105(9) Uani 0.141(7) 1 d D U P A 1
O30A O 0.570(4) 0.254(3) 0.410(4) 0.084(4) Uani 0.141(7) 1 d D U P A 1
C31A C 0.581(8) 0.279(5) 0.517(4) 0.107(9) Uani 0.141(7) 1 d D U P A 1
H31A H 0.520766 0.313428 0.534903 0.161 Uiso 0.141(7) 1 calc R U P A 1
H31B H 0.580677 0.231858 0.562348 0.161 Uiso 0.141(7) 1 calc R U P A 1
H31C H 0.647960 0.307904 0.527153 0.161 Uiso 0.141(7) 1 calc R U P A 1
C32A C 0.595(3) -0.013(2) 0.414(4) 0.051(3) Uani 0.141(7) 1 d D U P A 1
O33A O 0.533(3) 0.038(3) 0.449(4) 0.063(9) Uani 0.141(7) 1 d D U P A 1
O34A O 0.586(5) -0.089(3) 0.412(5) 0.057(4) Uani 0.141(7) 1 d D U P A 1
C35A C 0.494(5) -0.134(3) 0.451(7) 0.065(8) Uani 0.141(7) 1 d D U P A 1
H35A H 0.506632 -0.190682 0.440899 0.097 Uiso 0.141(7) 1 calc R U P A 1
H35B H 0.485275 -0.122528 0.524597 0.097 Uiso 0.141(7) 1 calc R U P A 1
H35C H 0.429553 -0.117696 0.412573 0.097 Uiso 0.141(7) 1 calc R U P A 1
C25C C 0.6901(6) 0.0208(6) 0.3635(9) 0.0341(16) Uani 0.859(7) 1 d D U P A 2
H25C H 0.671001 0.043038 0.432599 0.041 Uiso 0.859(7) 1 calc R U P A 2
C26C C 0.7209(8) 0.0940(6) 0.3001(10) 0.054(2) Uani 0.859(7) 1 d D U P A 2
H26C H 0.783281 0.119544 0.334409 0.065 Uiso 0.859(7) 1 calc R U P A 2
H26D H 0.744103 0.075803 0.231124 0.065 Uiso 0.859(7) 1 calc R U P A 2
C27C C 0.6362(10) 0.1559(7) 0.2848(9) 0.060(2) Uani 0.859(7) 1 d D U P A 2
H27C H 0.668544 0.202071 0.249348 0.072 Uiso 0.859(7) 1 calc R U P A 2
H27D H 0.580652 0.133844 0.237750 0.072 Uiso 0.859(7) 1 calc R U P A 2
C28C C 0.5832(9) 0.1852(6) 0.3799(8) 0.064(2) Uani 0.859(7) 1 d D U P A 2
O29C O 0.6130(11) 0.1725(7) 0.4660(8) 0.115(4) Uani 0.859(7) 1 d D U P A 2
O30C O 0.5085(7) 0.2357(5) 0.3594(6) 0.075(2) Uani 0.859(7) 1 d D U P A 2
C31C C 0.4524(15) 0.2729(10) 0.4405(11) 0.107(5) Uani 0.859(7) 1 d D U P A 2
H31D H 0.398806 0.309201 0.411094 0.160 Uiso 0.859(7) 1 calc R U P A 2
H31E H 0.416935 0.232298 0.482222 0.160 Uiso 0.859(7) 1 calc R U P A 2
H31F H 0.502634 0.302924 0.484207 0.160 Uiso 0.859(7) 1 calc R U P A 2
C32C C 0.5941(7) -0.0273(5) 0.3320(8) 0.052(2) Uani 0.859(7) 1 d D U P A 2
O33C O 0.5343(6) -0.0076(6) 0.2640(8) 0.083(3) Uani 0.859(7) 1 d D U P A 2
O34C O 0.5810(9) -0.0891(6) 0.3932(9) 0.062(2) Uani 0.859(7) 1 d D U P A 2
C35C C 0.4837(11) -0.1371(8) 0.3770(15) 0.093(4) Uani 0.859(7) 1 d D U P A 2
H35L H 0.483037 -0.181086 0.426835 0.139 Uiso 0.859(7) 1 calc R U P A 2
H35M H 0.420627 -0.103605 0.386975 0.139 Uiso 0.859(7) 1 calc R U P A 2
H35N H 0.482685 -0.158563 0.306487 0.139 Uiso 0.859(7) 1 calc R U P A 2
B36A B 1.0065(7) 0.1388(5) 0.2490(7) 0.0513(19) Uani 1 1 d D U . . .
F1E F 0.9800(16) 0.0723(9) 0.3077(13) 0.063(4) Uani 0.482(13) 1 d D U P B 1
F2E F 0.9975(11) 0.1187(10) 0.1416(8) 0.076(4) Uani 0.482(13) 1 d D U P B 1
F3E F 0.9420(12) 0.2023(7) 0.2670(17) 0.079(4) Uani 0.482(13) 1 d D U P B 1
F4E F 1.1155(11) 0.154(2) 0.268(2) 0.056(5) Uani 0.482(13) 1 d D U P B 1
F5E F 0.972(2) 0.0673(11) 0.2636(19) 0.060(5) Uani 0.382(14) 1 d D U P B 2
F6E F 0.9570(19) 0.1824(14) 0.1813(18) 0.092(5) Uani 0.382(14) 1 d D U P B 2
F7E F 0.9782(13) 0.1827(10) 0.3517(14) 0.064(4) Uani 0.382(14) 1 d D U P B 2
F8E F 1.1140(17) 0.145(3) 0.246(3) 0.061(6) Uani 0.382(14) 1 d D U P B 2
F9E F 0.978(3) 0.133(3) 0.358(3) 0.070(6) Uani 0.145(12) 1 d D U P B 3
F10E F 0.981(3) 0.072(2) 0.199(4) 0.064(6) Uani 0.145(12) 1 d D U P B 3
F11E F 0.924(4) 0.198(3) 0.216(4) 0.067(6) Uani 0.145(12) 1 d D U P B 3
F12E F 1.100(4) 0.165(4) 0.238(5) 0.065(6) Uani 0.145(12) 1 d D U P B 3
N1B N 0.1878(2) 0.5299(2) 0.6202(2) 0.0248(10) Uani 1 1 d G U . . .
C2B C 0.1523(3) 0.5810(2) 0.6970(2) 0.0260(12) Uani 1 1 d G U . C .
C3B C 0.0603(3) 0.6258(2) 0.6808(3) 0.0300(13) Uani 1 1 d G U . C .
H3B H 0.036012 0.660704 0.733368 0.036 Uiso 1 1 calc R U . . .
C4B C 0.0039(3) 0.6197(2) 0.5878(3) 0.0284(12) Uani 1 1 d G U . C .
C5B C 0.0395(3) 0.5687(2) 0.5109(3) 0.0279(12) Uani 1 1 d G U . C .
H5B H 0.000964 0.564451 0.447305 0.033 Uiso 1 1 calc R U . . .
C6B C 0.1314(3) 0.5238(2) 0.5271(2) 0.0247(11) Uani 1 1 d G U . C .
C7B C -0.0917(3) 0.6717(3) 0.5699(4) 0.0344(14) Uani 1 1 d G U . . .
C8B C -0.1031(4) 0.7408(3) 0.6279(4) 0.0468(17) Uani 1 1 d G U . C .
H8B H -0.049536 0.755386 0.677060 0.056 Uiso 1 1 calc R U . . .
C9B C -0.1929(4) 0.7884(2) 0.6140(4) 0.0544(19) Uani 1 1 d G U . C .
H9B H -0.200623 0.835622 0.653644 0.065 Uiso 1 1 calc R U . . .
C10B C -0.2712(4) 0.7671(3) 0.5420(5) 0.058(2) Uani 1 1 d G U . C .
H10B H -0.332577 0.799626 0.532528 0.069 Uiso 1 1 calc R U . . .
C11B C -0.2599(4) 0.6980(3) 0.4840(4) 0.0557(19) Uani 1 1 d G U . C .
H11B H -0.313442 0.683395 0.434825 0.067 Uiso 1 1 calc R U . . .
C12B C -0.1701(4) 0.6503(3) 0.4979(4) 0.0488(17) Uani 1 1 d G U . C .
H12B H -0.162355 0.603158 0.458240 0.059 Uiso 1 1 calc R U . . .
C13B C 0.2087(4) 0.5861(3) 0.7975(3) 0.0331(13) Uani 1 1 d G U . . .
C14B C 0.1795(4) 0.5371(3) 0.8790(4) 0.0480(18) Uani 1 1 d G U . C .
H14B H 0.127156 0.496919 0.868324 0.058 Uiso 1 1 calc R U . . .
C15B C 0.2268(5) 0.5469(3) 0.9761(3) 0.063(2) Uani 1 1 d G U . C .
H15B H 0.206752 0.513458 1.031812 0.075 Uiso 1 1 calc R U . . .
C16B C 0.3033(5) 0.6058(4) 0.9917(3) 0.060(2) Uani 1 1 d G U . C .
H16B H 0.335609 0.612489 1.058099 0.072 Uiso 1 1 calc R U . . .
C17B C 0.3326(4) 0.6548(3) 0.9102(4) 0.055(2) Uani 1 1 d G U . C .
H17B H 0.384874 0.694981 0.920899 0.066 Uiso 1 1 calc R U . . .
C18B C 0.2853(4) 0.6450(3) 0.8131(3) 0.0392(16) Uani 1 1 d G U . C .
H18B H 0.305280 0.678442 0.757409 0.047 Uiso 1 1 calc R U . . .
C19B C 0.1704(3) 0.4726(3) 0.4446(3) 0.0263(12) Uani 1 1 d G U . . .
C20B C 0.1159(4) 0.4022(3) 0.4241(4) 0.0450(17) Uani 1 1 d G U . C .
H20B H 0.060563 0.385291 0.468498 0.054 Uiso 1 1 calc R U . . .
C21B C 0.1424(5) 0.3566(3) 0.3384(4) 0.059(2) Uani 1 1 d G U . C .
H21B H 0.105167 0.308487 0.324355 0.071 Uiso 1 1 calc R U . . .
C22B C 0.2234(5) 0.3814(3) 0.2734(4) 0.058(2) Uani 1 1 d G U . C .
H22B H 0.241520 0.350209 0.214879 0.070 Uiso 1 1 calc R U . . .
C23B C 0.2779(4) 0.4518(3) 0.2940(3) 0.0457(17) Uani 1 1 d G U . C .
H23B H 0.333271 0.468735 0.249545 0.055 Uiso 1 1 calc R U . . .
C24B C 0.2514(3) 0.4974(2) 0.3796(3) 0.0329(14) Uani 1 1 d G U . C .
H24B H 0.288669 0.545541 0.393687 0.040 Uiso 1 1 calc R U . . .
C25B C 0.2837(15) 0.4787(11) 0.6389(17) 0.0279(19) Uani 0.707(7) 1 d D U P C 1
H25B H 0.298811 0.486692 0.714362 0.034 Uiso 0.707(7) 1 calc R U P C 1
C26B C 0.2666(8) 0.3910(5) 0.6313(8) 0.0342(17) Uani 0.707(7) 1 d D U P C 1
H26E H 0.294295 0.372381 0.564151 0.041 Uiso 0.707(7) 1 calc R U P C 1
H26F H 0.188811 0.380446 0.631358 0.041 Uiso 0.707(7) 1 calc R U P C 1
C27B C 0.3189(8) 0.3420(7) 0.7174(9) 0.041(2) Uani 0.707(7) 1 d D U P C 1
H27E H 0.281731 0.352447 0.783121 0.049 Uiso 0.707(7) 1 calc R U P C 1
H27F H 0.310685 0.284741 0.701078 0.049 Uiso 0.707(7) 1 calc R U P C 1
C28B C 0.4341(8) 0.3604(6) 0.7313(8) 0.046(2) Uani 0.707(7) 1 d D U P C 1
O29B O 0.4706(7) 0.4180(5) 0.7802(6) 0.054(2) Uani 0.707(7) 1 d D U P C 1
O30B O 0.4934(11) 0.3072(8) 0.6777(9) 0.067(3) Uani 0.707(7) 1 d D U P C 1
C31B C 0.6089(15) 0.3273(15) 0.6685(16) 0.087(6) Uani 0.707(7) 1 d D U P C 1
H31G H 0.644861 0.285666 0.628806 0.130 Uiso 0.707(7) 1 calc R U P C 1
H31H H 0.616269 0.378407 0.632843 0.130 Uiso 0.707(7) 1 calc R U P C 1
H31I H 0.641474 0.330900 0.737701 0.130 Uiso 0.707(7) 1 calc R U P C 1
C32B C 0.3842(7) 0.5105(6) 0.5888(8) 0.0351(18) Uani 0.707(7) 1 d D U P C 1
O33B O 0.4502(6) 0.4675(5) 0.5515(6) 0.0446(18) Uani 0.707(7) 1 d . U P C 1
O34B O 0.3885(17) 0.5900(11) 0.5866(11) 0.038(3) Uani 0.707(7) 1 d . U P C 1
C35B C 0.4908(15) 0.6230(11) 0.5528(14) 0.058(4) Uani 0.707(7) 1 d . U P C 1
H35D H 0.487161 0.681210 0.553428 0.087 Uiso 0.707(7) 1 calc R U P C 1
H35E H 0.548001 0.605203 0.599933 0.087 Uiso 0.707(7) 1 calc R U P C 1
H35F H 0.505651 0.604502 0.482515 0.087 Uiso 0.707(7) 1 calc R U P C 1
C25D C 0.283(4) 0.481(3) 0.643(4) 0.030(3) Uani 0.293(7) 1 d D U P C 2
H25D H 0.298195 0.458028 0.573856 0.036 Uiso 0.293(7) 1 calc R U P C 2
C26D C 0.262(2) 0.4087(13) 0.7058(19) 0.037(3) Uani 0.293(7) 1 d D U P C 2
H26G H 0.184125 0.402750 0.714765 0.045 Uiso 0.293(7) 1 calc R U P C 2
H26H H 0.295088 0.415369 0.775292 0.045 Uiso 0.293(7) 1 calc R U P C 2
C27D C 0.306(2) 0.3328(14) 0.656(2) 0.049(3) Uani 0.293(7) 1 d D U P C 2
H27G H 0.290984 0.286067 0.700617 0.059 Uiso 0.293(7) 1 calc R U P C 2
H27H H 0.272516 0.324018 0.587507 0.059 Uiso 0.293(7) 1 calc R U P C 2
C28D C 0.425(2) 0.3450(13) 0.647(2) 0.064(3) Uani 0.293(7) 1 d D U P C 2
O29D O 0.458(2) 0.3775(15) 0.5653(19) 0.077(5) Uani 0.293(7) 1 d D U P C 2
O30D O 0.502(3) 0.321(2) 0.713(2) 0.069(4) Uani 0.293(7) 1 d D U P C 2
C31D C 0.613(3) 0.350(3) 0.707(4) 0.080(8) Uani 0.293(7) 1 d D U P C 2
H31J H 0.655939 0.325297 0.761600 0.119 Uiso 0.293(7) 1 calc R U P C 2
H31K H 0.642169 0.335972 0.639066 0.119 Uiso 0.293(7) 1 calc R U P C 2
H31L H 0.613819 0.407933 0.715002 0.119 Uiso 0.293(7) 1 calc R U P C 2
C32D C 0.3836(17) 0.5254(14) 0.6665(19) 0.032(3) Uani 0.293(7) 1 d D U P C 2
O33D O 0.4485(15) 0.5036(11) 0.7279(15) 0.047(4) Uani 0.293(7) 1 d . U P C 2
O34D O 0.393(4) 0.584(3) 0.609(3) 0.036(4) Uani 0.293(7) 1 d . U P C 2
C35D C 0.490(4) 0.635(3) 0.598(3) 0.049(7) Uani 0.293(7) 1 d . U P C 2
H35G H 0.477076 0.686446 0.630183 0.073 Uiso 0.293(7) 1 calc R U P C 2
H35H H 0.504852 0.642073 0.524324 0.073 Uiso 0.293(7) 1 calc R U P C 2
H35I H 0.551100 0.608835 0.631999 0.073 Uiso 0.293(7) 1 calc R U P C 2
B36B B -0.0202(8) 0.3563(6) 0.7439(8) 0.0460(18) Uani 1 1 d . U . . .
F1F F -0.0063(19) 0.4364(10) 0.7086(16) 0.052(4) Uani 0.48(3) 1 d D U P D 1
F2F F 0.000(2) 0.3067(12) 0.6592(18) 0.061(4) Uani 0.48(3) 1 d D U P D 1
F3F F 0.0690(13) 0.3382(15) 0.8094(12) 0.072(4) Uani 0.48(3) 1 d D U P D 1
F4F F -0.1166(16) 0.3438(18) 0.7779(19) 0.053(5) Uani 0.48(3) 1 d D U P D 1
F5F F 0.006(2) 0.4339(14) 0.744(3) 0.059(5) Uani 0.36(3) 1 d D U P D 2
F6F F -0.013(2) 0.3292(17) 0.6393(16) 0.053(5) Uani 0.36(3) 1 d D U P D 2
F7F F 0.039(2) 0.3044(16) 0.7965(16) 0.066(5) Uani 0.36(3) 1 d D U P D 2
F8F F -0.134(2) 0.349(2) 0.752(2) 0.049(5) Uani 0.36(3) 1 d D U P D 2
F9F F 0.000(6) 0.417(4) 0.676(5) 0.055(6) Uani 0.114(10) 1 d . U P D 3
F10F F 0.027(4) 0.299(3) 0.709(5) 0.056(6) Uani 0.114(10) 1 d . U P D 3
F11F F -0.004(4) 0.368(3) 0.869(4) 0.057(5) Uani 0.114(10) 1 d . U P D 3
F12F F -0.100(6) 0.334(5) 0.806(5) 0.050(5) Uani 0.114(10) 1 d . U P D 3

loop_
_atom_site_aniso_label
_atom_site_aniso_U_11
_atom_site_aniso_U_22
_atom_site_aniso_U_33
_atom_site_aniso_U_23
_atom_site_aniso_U_13
_atom_site_aniso_U_12
N1A 0.024(2) 0.026(2) 0.036(3) 0.001(2) -0.002(2) 0.001(2)
C2A 0.020(3) 0.032(3) 0.031(3) -0.003(2) 0.001(2) 0.001(2)
C3A 0.023(3) 0.037(3) 0.032(3) -0.002(2) -0.001(2) 0.008(2)
C4A 0.028(3) 0.036(3) 0.030(3) 0.008(2) 0.007(2) 0.004(2)
C5A 0.035(3) 0.028(3) 0.032(3) -0.006(2) 0.007(2) -0.004(2)
C6A 0.034(3) 0.031(3) 0.032(3) -0.001(2) 0.001(2) -0.006(2)
C7A 0.033(3) 0.048(4) 0.039(3) 0.010(3) 0.015(3) 0.017(3)
C8A 0.053(4) 0.106(6) 0.045(4) -0.016(4) -0.013(3) 0.039(4)
C9A 0.053(5) 0.134(7) 0.059(5) -0.006(5) -0.009(4) 0.044(5)
C10A 0.054(5) 0.098(6) 0.083(6) 0.039(5) 0.020(4) 0.040(5)
C11A 0.064(5) 0.052(4) 0.102(6) 0.034(4) 0.035(4) 0.028(4)
C12A 0.041(4) 0.042(4) 0.083(5) 0.020(4) 0.027(4) 0.013(3)
C13A 0.025(3) 0.031(3) 0.039(3) -0.006(3) 0.002(2) 0.007(2)
C14A 0.039(4) 0.036(3) 0.046(4) 0.000(3) 0.015(3) 0.005(3)
C15A 0.051(5) 0.060(4) 0.061(5) -0.013(4) 0.020(4) 0.007(4)
C16A 0.061(5) 0.067(5) 0.077(6) -0.038(4) 0.016(4) 0.005(4)
C17A 0.057(5) 0.054(4) 0.083(6) -0.035(4) 0.007(4) -0.005(4)
C18A 0.037(4) 0.042(4) 0.066(5) -0.014(3) 0.008(3) -0.005(3)
C19A 0.048(4) 0.049(4) 0.039(3) -0.011(3) -0.011(3) -0.007(3)
C20A 0.052(5) 0.045(4) 0.064(5) -0.010(4) -0.017(4) -0.002(3)
C21A 0.071(6) 0.062(5) 0.082(6) -0.021(4) -0.036(5) -0.010(4)
C22A 0.125(8) 0.085(7) 0.061(5) -0.014(5) -0.042(5) -0.012(6)
C23A 0.147(9) 0.097(7) 0.046(5) -0.013(5) -0.022(5) -0.034(6)
C24A 0.110(7) 0.083(6) 0.033(4) -0.003(4) -0.010(4) -0.038(5)
C25A 0.031(6) 0.043(6) 0.054(6) 0.010(6) -0.004(5) 0.004(5)
C26A 0.046(7) 0.050(6) 0.055(7) 0.018(6) -0.002(6) 0.007(6)
C27A 0.063(7) 0.058(6) 0.058(7) 0.020(6) -0.003(7) 0.019(7)
C28A 0.085(7) 0.079(7) 0.060(7) 0.014(6) 0.000(6) 0.031(7)
O29A 0.120(17) 0.120(19) 0.075(15) -0.003(15) -0.016(14) 0.041(17)
O30A 0.099(8) 0.087(8) 0.065(8) 0.010(8) 0.005(7) 0.039(7)
C31A 0.138(17) 0.115(17) 0.069(13) 0.005(14) 0.013(15) 0.047(16)
C32A 0.032(6) 0.052(6) 0.068(7) 0.010(6) -0.003(6) -0.001(6)
O33A 0.041(16) 0.068(16) 0.08(2) 0.019(17) 0.009(15) 0.016(15)
O34A 0.035(8) 0.056(7) 0.080(9) 0.008(8) -0.005(8) -0.007(7)
C35A 0.033(14) 0.065(14) 0.095(17) -0.009(16) -0.014(15) -0.023(12)
C25C 0.022(3) 0.037(3) 0.043(4) 0.009(3) -0.006(3) 0.003(3)
C26C 0.049(5) 0.050(4) 0.064(5) 0.021(4) 0.001(4) 0.007(4)
C27C 0.063(5) 0.057(5) 0.059(5) 0.018(4) 0.005(4) 0.015(4)
C28C 0.075(5) 0.066(5) 0.051(4) 0.009(4) -0.011(4) 0.033(4)
O29C 0.160(9) 0.121(8) 0.064(5) 0.002(5) -0.004(5) 0.069(7)
O30C 0.085(5) 0.088(5) 0.051(4) 0.018(4) 0.010(4) 0.045(4)
C31C 0.144(11) 0.108(10) 0.069(7) 0.015(7) 0.036(8) 0.059(9)
C32C 0.030(4) 0.054(4) 0.071(5) 0.004(4) -0.010(4) 0.002(3)
O33C 0.046(4) 0.081(5) 0.121(7) 0.001(5) -0.049(4) 0.013(4)
O34C 0.039(4) 0.060(4) 0.086(6) 0.010(4) -0.001(4) -0.017(3)
C35C 0.049(6) 0.097(9) 0.132(11) -0.006(9) -0.003(7) -0.034(6)
B36A 0.043(4) 0.050(4) 0.060(5) 0.010(4) -0.005(4) -0.007(3)
F1E 0.058(7) 0.055(6) 0.076(9) 0.015(7) 0.011(8) -0.012(5)
F2E 0.071(7) 0.102(8) 0.054(6) -0.005(6) -0.018(5) -0.004(6)
F3E 0.079(7) 0.051(6) 0.108(10) -0.012(7) 0.013(8) 0.015(5)
F4E 0.039(6) 0.079(10) 0.049(10) -0.006(7) -0.006(5) -0.021(6)
F5E 0.063(8) 0.046(6) 0.072(11) -0.003(7) 0.011(10) -0.021(6)
F6E 0.089(9) 0.096(9) 0.091(9) 0.025(8) -0.022(8) 0.013(8)
F7E 0.062(8) 0.050(8) 0.082(8) -0.016(7) 0.021(7) 0.002(7)
F8E 0.041(7) 0.081(13) 0.060(13) -0.004(10) 0.016(7) -0.017(7)
F9E 0.066(11) 0.070(12) 0.074(9) 0.008(10) 0.022(9) -0.003(12)
F10E 0.062(11) 0.056(9) 0.075(12) 0.005(10) -0.014(12) 0.001(9)
F11E 0.066(11) 0.068(11) 0.067(12) -0.013(11) 0.009(11) 0.022(10)
F12E 0.051(9) 0.077(13) 0.066(13) 0.007(12) 0.008(10) -0.012(9)
N1B 0.021(2) 0.030(2) 0.023(2) -0.0065(19) -0.0002(18) 0.0010(19)
C2B 0.027(3) 0.028(3) 0.023(3) -0.007(2) 0.003(2) -0.005(2)
C3B 0.027(3) 0.028(3) 0.035(3) -0.004(2) 0.008(2) 0.001(2)
C4B 0.024(3) 0.024(3) 0.038(3) -0.003(2) 0.007(2) 0.003(2)
C5B 0.027(3) 0.033(3) 0.023(3) -0.003(2) 0.000(2) 0.003(2)
C6B 0.026(3) 0.023(3) 0.025(3) -0.002(2) 0.002(2) 0.003(2)
C7B 0.023(3) 0.033(3) 0.047(3) 0.011(3) 0.008(2) 0.005(2)
C8B 0.039(4) 0.034(3) 0.068(5) 0.006(3) 0.016(3) 0.011(3)
C9B 0.046(4) 0.037(4) 0.080(5) 0.017(3) 0.025(4) 0.012(3)
C10B 0.051(4) 0.050(4) 0.073(5) 0.027(4) 0.017(4) 0.023(4)
C11B 0.039(4) 0.070(5) 0.059(5) 0.014(4) 0.000(3) 0.015(4)
C12B 0.033(3) 0.061(4) 0.053(4) 0.004(3) 0.004(3) 0.017(3)
C13B 0.032(3) 0.036(3) 0.031(3) -0.007(3) -0.003(2) -0.004(3)
C14B 0.060(4) 0.050(4) 0.034(3) -0.007(3) -0.002(3) -0.012(3)
C15B 0.067(5) 0.083(6) 0.037(4) 0.001(4) -0.007(4) -0.006(4)
C16B 0.055(5) 0.079(5) 0.045(4) -0.023(4) -0.018(3) -0.003(4)
C17B 0.042(4) 0.066(5) 0.057(4) -0.025(4) -0.013(3) -0.005(4)
C18B 0.030(3) 0.048(4) 0.040(3) -0.014(3) -0.003(3) -0.012(3)
C19B 0.024(3) 0.032(3) 0.023(3) -0.006(2) -0.004(2) 0.003(2)
C20B 0.041(4) 0.047(4) 0.047(4) -0.020(3) 0.006(3) -0.007(3)
C21B 0.053(5) 0.066(5) 0.058(5) -0.039(4) 0.007(4) -0.015(4)
C22B 0.050(4) 0.077(5) 0.048(4) -0.033(4) 0.006(3) 0.005(4)
C23B 0.036(4) 0.063(4) 0.038(4) -0.015(3) 0.009(3) 0.010(3)
C24B 0.032(3) 0.036(3) 0.031(3) -0.005(3) -0.001(2) 0.006(3)
C25B 0.027(2) 0.029(2) 0.028(2) 0.0004(13) -0.0001(13) 0.0006(13)
C26B 0.031(4) 0.033(4) 0.038(4) 0.005(3) -0.005(3) 0.004(3)
C27B 0.041(4) 0.042(4) 0.039(4) 0.014(4) -0.010(4) 0.001(4)
C28B 0.042(4) 0.055(5) 0.043(4) 0.018(4) -0.001(4) 0.010(4)
O29B 0.045(4) 0.077(5) 0.040(4) 0.007(4) -0.014(3) -0.011(4)
O30B 0.061(5) 0.073(6) 0.069(6) 0.018(5) 0.010(5) 0.027(4)
C31B 0.055(7) 0.113(13) 0.092(12) 0.040(10) 0.012(8) 0.026(8)
C32B 0.025(3) 0.035(4) 0.045(4) 0.008(3) -0.001(3) 0.006(3)
O33B 0.038(4) 0.046(4) 0.050(4) 0.005(3) 0.008(3) 0.007(3)
O34B 0.028(4) 0.036(4) 0.049(6) 0.009(4) 0.003(5) -0.001(3)
C35B 0.039(6) 0.047(8) 0.088(11) 0.009(8) 0.018(9) -0.005(5)
C25D 0.029(3) 0.030(3) 0.030(3) 0.0002(14) 0.0003(14) 0.0003(14)
C26D 0.037(6) 0.038(5) 0.037(6) 0.013(5) -0.001(5) -0.001(5)
C27D 0.051(6) 0.044(6) 0.051(6) 0.014(6) -0.001(6) 0.007(6)
C28D 0.057(6) 0.067(7) 0.069(7) 0.014(6) 0.001(6) 0.016(6)
O29D 0.070(11) 0.071(11) 0.091(11) 0.014(9) 0.018(9) 0.016(9)
O30D 0.058(6) 0.075(8) 0.074(8) 0.017(7) 0.001(7) 0.015(7)
C31D 0.054(10) 0.091(16) 0.094(17) 0.014(15) 0.009(13) 0.023(12)
C32D 0.025(5) 0.035(5) 0.037(6) -0.007(5) -0.005(5) 0.001(5)
O33D 0.044(4) 0.047(5) 0.048(4) -0.002(3) -0.005(3) 0.001(3)
O34D 0.024(6) 0.038(7) 0.047(8) -0.004(6) -0.002(7) -0.004(6)
C35D 0.033(10) 0.041(12) 0.072(16) -0.006(12) 0.003(13) -0.010(9)
B36B 0.047(4) 0.044(4) 0.047(4) 0.005(3) -0.016(3) -0.003(3)
F1F 0.069(8) 0.040(6) 0.047(10) 0.002(6) -0.001(8) -0.012(6)
F2F 0.079(9) 0.055(8) 0.049(8) -0.001(7) 0.002(7) 0.002(8)
F3F 0.066(7) 0.084(10) 0.064(7) 0.016(7) -0.035(6) -0.004(7)
F4F 0.042(8) 0.062(9) 0.055(13) 0.002(10) 0.009(8) -0.003(8)
F5F 0.064(8) 0.042(6) 0.071(12) 0.002(8) -0.015(10) -0.012(6)
F6F 0.058(8) 0.064(11) 0.036(7) 0.006(7) -0.007(6) 0.017(8)
F7F 0.070(9) 0.062(9) 0.067(8) -0.002(7) -0.027(7) 0.013(7)
F8F 0.043(7) 0.054(9) 0.050(11) 0.000(9) -0.004(7) 0.001(7)
F9F 0.062(12) 0.052(11) 0.052(11) 0.008(10) -0.005(12) -0.011(11)
F10F 0.057(12) 0.056(10) 0.056(11) 0.007(10) -0.016(11) 0.011(10)
F11F 0.054(9) 0.064(9) 0.052(7) 0.006(8) -0.024(8) -0.004(8)
F12F 0.045(9) 0.056(9) 0.048(9) 0.008(9) -0.013(7) -0.002(8)

loop_
_atom_type_symbol
_atom_type_description
_atom_type_scat_dispersion_real
_atom_type_scat_dispersion_imag
_atom_type_scat_source
C C 0.0033 0.0016 'International Tables Vol C Tables 4.2.6.8 and 6.1.1.4'
H H 0.0000 0.0000 'International Tables Vol C Tables 4.2.6.8 and 6.1.1.4'
B B 0.0013 0.0007 'International Tables Vol C Tables 4.2.6.8 and 6.1.1.4'
N N 0.0061 0.0033 'International Tables Vol C Tables 4.2.6.8 and 6.1.1.4'
O O 0.0106 0.0060 'International Tables Vol C Tables 4.2.6.8 and 6.1.1.4'
F F 0.0171 0.0103 'International Tables Vol C Tables 4.2.6.8 and 6.1.1.4'

loop_
_geom_angle_atom_site_label_1
_geom_angle_atom_site_label_2
_geom_angle_atom_site_label_3
_geom_angle
_geom_angle_site_symmetry_1
_geom_angle_site_symmetry_3
_geom_angle_publ_flag
C25A N1A C2A 116(3) . . ?
C25A N1A C6A 124(3) . . ?
C2A N1A C6A 120.0 . . ?
C2A N1A C25C 117.3(5) . . ?
C6A N1A C25C 122.5(5) . . ?
C3A C2A N1A 120.0 . . ?
C3A C2A C13A 118.4(3) . . ?
N1A C2A C13A 121.6(3) . . ?
C4A C3A C2A 120.0 . . ?
C4A C3A H3A 120.0 . . ?
C2A C3A H3A 120.0 . . ?
C5A C4A C3A 120.0 . . ?
C5A C4A C7A 120.9(3) . . ?
C3A C4A C7A 119.1(3) . . ?
C4A C5A C6A 120.0 . . ?
C4A C5A H5A 120.0 . . ?
C6A C5A H5A 120.0 . . ?
C5A C6A N1A 120.0 . . ?
C5A C6A C19A 118.3(4) . . ?
N1A C6A C19A 121.6(4) . . ?
C8A C7A C12A 120.0 . . ?
C8A C7A C4A 119.0(4) . . ?
C12A C7A C4A 121.0(4) . . ?
C9A C8A C7A 120.0 . . ?
C9A C8A H8A 120.0 . . ?
C7A C8A H8A 120.0 . . ?
C8A C9A C10A 120.0 . . ?
C8A C9A H9A 120.0 . . ?
C10A C9A H9A 120.0 . . ?
C9A C10A C11A 120.0 . . ?
C9A C10A H10A 120.0 . . ?
C11A C10A H10A 120.0 . . ?
C12A C11A C10A 120.0 . . ?
C12A C11A H11A 120.0 . . ?
C10A C11A H11A 120.0 . . ?
C11A C12A C7A 120.0 . . ?
C11A C12A H12A 120.0 . . ?
C7A C12A H12A 120.0 . . ?
C14A C13A C18A 120.0 . . ?
C14A C13A C2A 120.6(3) . . ?
C18A C13A C2A 119.2(3) . . ?
C15A C14A C13A 120.0 . . ?
C15A C14A H14A 120.0 . . ?
C13A C14A H14A 120.0 . . ?
C14A C15A C16A 120.0 . . ?
C14A C15A H15A 120.0 . . ?
C16A C15A H15A 120.0 . . ?
C15A C16A C17A 120.0 . . ?
C15A C16A H16A 120.0 . . ?
C17A C16A H16A 120.0 . . ?
C18A C17A C16A 120.0 . . ?
C18A C17A H17A 120.0 . . ?
C16A C17A H17A 120.0 . . ?
C17A C18A C13A 120.0 . . ?
C17A C18A H18A 120.0 . . ?
C13A C18A H18A 120.0 . . ?
C20A C19A C24A 120.0 . . ?
C20A C19A C6A 121.7(4) . . ?
C24A C19A C6A 118.0(4) . . ?
C21A C20A C19A 120.0 . . ?
C21A C20A H20A 120.0 . . ?
C19A C20A H20A 120.0 . . ?
C20A C21A C22A 120.0 . . ?
C20A C21A H21A 120.0 . . ?
C22A C21A H21A 120.0 . . ?
C23A C22A C21A 120.0 . . ?
C23A C22A H22A 120.0 . . ?
C21A C22A H22A 120.0 . . ?
C22A C23A C24A 120.0 . . ?
C22A C23A H23A 120.0 . . ?
C24A C23A H23A 120.0 . . ?
C23A C24A C19A 120.0 . . ?
C23A C24A H24A 120.0 . . ?
C19A C24A H24A 120.0 . . ?
N1A C25A C32A 115(3) . . ?
N1A C25A C26A 119(3) . . ?
C32A C25A C26A 121.1(16) . . ?
N1A C25A H25A 97.0 . . ?
C32A C25A H25A 97.0 . . ?
C26A C25A H25A 97.0 . . ?
C27A C26A C25A 109(5) . . ?
C27A C26A H26A 109.9 . . ?
C25A C26A H26A 109.9 . . ?
C27A C26A H26B 109.9 . . ?
C25A C26A H26B 109.9 . . ?
H26A C26A H26B 108.3 . . ?
C28A C27A C26A 146(4) . . ?
C28A C27A H27A 100.4 . . ?
C26A C27A H27A 100.4 . . ?
C28A C27A H27B 100.4 . . ?
C26A C27A H27B 100.4 . . ?
H27A C27A H27B 104.3 . . ?
O29A C28A O30A 111(4) . . ?
O29A C28A C27A 119(5) . . ?
O30A C28A C27A 130(5) . . ?
C28A O30A C31A 101(3) . . ?
O30A C31A H31A 109.5 . . ?
O30A C31A H31B 109.5 . . ?
H31A C31A H31B 109.5 . . ?
O30A C31A H31C 109.5 . . ?
H31A C31A H31C 109.5 . . ?
H31B C31A H31C 109.5 . . ?
O33A C32A O34A 129(3) . . ?
O33A C32A C25A 117(2) . . ?
O34A C32A C25A 114(2) . . ?
C32A O34A C35A 125(3) . . ?
O34A C35A H35A 109.5 . . ?
O34A C35A H35B 109.5 . . ?
H35A C35A H35B 109.5 . . ?
O34A C35A H35C 109.5 . . ?
H35A C35A H35C 109.5 . . ?
H35B C35A H35C 109.5 . . ?
C32C C25C N1A 112.6(7) . . ?
C32C C25C C26C 119.7(7) . . ?
N1A C25C C26C 110.7(7) . . ?
C32C C25C H25C 104.0 . . ?
N1A C25C H25C 104.0 . . ?
C26C C25C H25C 104.0 . . ?
C27C C26C C25C 116.5(9) . . ?
C27C C26C H26C 108.2 . . ?
C25C C26C H26C 108.2 . . ?
C27C C26C H26D 108.2 . . ?
C25C C26C H26D 108.2 . . ?
H26C C26C H26D 107.3 . . ?
C28C C27C C26C 116.4(10) . . ?
C28C C27C H27C 108.2 . . ?
C26C C27C H27C 108.2 . . ?
C28C C27C H27D 108.2 . . ?
C26C C27C H27D 108.2 . . ?
H27C C27C H27D 107.4 . . ?
O29C C28C O30C 122.0(10) . . ?
O29C C28C C27C 125.1(10) . . ?
O30C C28C C27C 112.3(9) . . ?
C28C O30C C31C 120.4(9) . . ?
O30C C31C H31D 109.5 . . ?
O30C C31C H31E 109.5 . . ?
H31D C31C H31E 109.5 . . ?
O30C C31C H31F 109.5 . . ?
H31D C31C H31F 109.5 . . ?
H31E C31C H31F 109.5 . . ?
O33C C32C O34C 125.4(9) . . ?
O33C C32C C25C 122.9(8) . . ?
O34C C32C C25C 111.5(8) . . ?
C32C O34C C35C 117.1(11) . . ?
O34C C35C H35L 109.5 . . ?
O34C C35C H35M 109.5 . . ?
H35L C35C H35M 109.5 . . ?
O34C C35C H35N 109.5 . . ?
H35L C35C H35N 109.5 . . ?
H35M C35C H35N 109.5 . . ?
F6E B36A F5E 117.9(17) . . ?
F12E B36A F10E 117(3) . . ?
F6E B36A F8E 114(2) . . ?
F5E B36A F8E 114(2) . . ?
F3E B36A F1E 112.9(13) . . ?
F3E B36A F4E 114.0(15) . . ?
F1E B36A F4E 106.6(15) . . ?
F3E B36A F2E 108.2(12) . . ?
F1E B36A F2E 108.8(11) . . ?
F4E B36A F2E 106.0(13) . . ?
F12E B36A F9E 112(3) . . ?
F10E B36A F9E 111(3) . . ?
F12E B36A F11E 112(3) . . ?
F10E B36A F11E 105(3) . . ?
F9E B36A F11E 98(2) . . ?
F6E B36A F7E 101.2(15) . . ?
F5E B36A F7E 103.5(13) . . ?
F8E B36A F7E 102.7(18) . . ?
C2B N1B C6B 120.0 . . ?
C2B N1B C25D 118(2) . . ?
C6B N1B C25D 122(2) . . ?
C2B N1B C25B 120.3(9) . . ?
C6B N1B C25B 119.6(9) . . ?
C3B C2B N1B 120.0 . . ?
C3B C2B C13B 119.2(3) . . ?
N1B C2B C13B 120.8(3) . . ?
C2B C3B C4B 120.0 . . ?
C2B C3B H3B 120.0 . . ?
C4B C3B H3B 120.0 . . ?
C3B C4B C5B 120.0 . . ?
C3B C4B C7B 119.1(3) . . ?
C5B C4B C7B 120.9(3) . . ?
C4B C5B C6B 120.0 . . ?
C4B C5B H5B 120.0 . . ?
C6B C5B H5B 120.0 . . ?
C5B C6B N1B 120.0 . . ?
C5B C6B C19B 119.6(3) . . ?
N1B C6B C19B 120.3(3) . . ?
C8B C7B C12B 120.0 . . ?
C8B C7B C4B 119.4(3) . . ?
C12B C7B C4B 120.5(3) . . ?
C7B C8B C9B 120.0 . . ?
C7B C8B H8B 120.0 . . ?
C9B C8B H8B 120.0 . . ?
C10B C9B C8B 120.0 . . ?
C10B C9B H9B 120.0 . . ?
C8B C9B H9B 120.0 . . ?
C11B C10B C9B 120.0 . . ?
C11B C10B H10B 120.0 . . ?
C9B C10B H10B 120.0 . . ?
C10B C11B C12B 120.0 . . ?
C10B C11B H11B 120.0 . . ?
C12B C11B H11B 120.0 . . ?
C11B C12B C7B 120.0 . . ?
C11B C12B H12B 120.0 . . ?
C7B C12B H12B 120.0 . . ?
C14B C13B C18B 120.0 . . ?
C14B C13B C2B 120.3(3) . . ?
C18B C13B C2B 119.5(3) . . ?
C15B C14B C13B 120.0 . . ?
C15B C14B H14B 120.0 . . ?
C13B C14B H14B 120.0 . . ?
C14B C15B C16B 120.0 . . ?
C14B C15B H15B 120.0 . . ?
C16B C15B H15B 120.0 . . ?
C15B C16B C17B 120.0 . . ?
C15B C16B H16B 120.0 . . ?
C17B C16B H16B 120.0 . . ?
C18B C17B C16B 120.0 . . ?
C18B C17B H17B 120.0 . . ?
C16B C17B H17B 120.0 . . ?
C17B C18B C13B 120.0 . . ?
C17B C18B H18B 120.0 . . ?
C13B C18B H18B 120.0 . . ?
C20B C19B C24B 120.0 . . ?
C20B C19B C6B 118.2(3) . . ?
C24B C19B C6B 121.3(3) . . ?
C21B C20B C19B 120.0 . . ?
C21B C20B H20B 120.0 . . ?
C19B C20B H20B 120.0 . . ?
C20B C21B C22B 120.0 . . ?
C20B C21B H21B 120.0 . . ?
C22B C21B H21B 120.0 . . ?
C23B C22B C21B 120.0 . . ?
C23B C22B H22B 120.0 . . ?
C21B C22B H22B 120.0 . . ?
C22B C23B C24B 120.0 . . ?
C22B C23B H23B 120.0 . . ?
C24B C23B H23B 120.0 . . ?
C23B C24B C19B 120.0 . . ?
C23B C24B H24B 120.0 . . ?
C19B C24B H24B 120.0 . . ?
C26B C25B N1B 116.4(11) . . ?
C26B C25B C32B 116.0(17) . . ?
N1B C25B C32B 113.4(10) . . ?
C26B C25B H25B 102.8 . . ?
N1B C25B H25B 102.8 . . ?
C32B C25B H25B 102.8 . . ?
C25B C26B C27B 115.2(11) . . ?
C25B C26B H26E 108.5 . . ?
C27B C26B H26E 108.5 . . ?
C25B C26B H26F 108.5 . . ?
C27B C26B H26F 108.5 . . ?
H26E C26B H26F 107.5 . . ?
C28B C27B C26B 112.5(8) . . ?
C28B C27B H27E 109.1 . . ?
C26B C27B H27E 109.1 . . ?
C28B C27B H27F 109.1 . . ?
C26B C27B H27F 109.1 . . ?
H27E C27B H27F 107.8 . . ?
O29B C28B O30B 124.9(12) . . ?
O29B C28B C27B 125.2(10) . . ?
O30B C28B C27B 109.8(11) . . ?
C28B O30B C31B 115.4(14) . . ?
O30B C31B H31G 109.5 . . ?
O30B C31B H31H 109.5 . . ?
H31G C31B H31H 109.5 . . ?
O30B C31B H31I 109.5 . . ?
H31G C31B H31I 109.5 . . ?
H31H C31B H31I 109.5 . . ?
O33B C32B O34B 124.3(12) . . ?
O33B C32B C25B 122.4(12) . . ?
O34B C32B C25B 113.2(14) . . ?
C32B O34B C35B 114.8(17) . . ?
O34B C35B H35D 109.5 . . ?
O34B C35B H35E 109.5 . . ?
H35D C35B H35E 109.5 . . ?
O34B C35B H35F 109.5 . . ?
H35D C35B H35F 109.5 . . ?
H35E C35B H35F 109.5 . . ?
N1B C25D C26D 115(3) . . ?
N1B C25D C32D 116(3) . . ?
C26D C25D C32D 117(3) . . ?
N1B C25D H25D 101.6 . . ?
C26D C25D H25D 101.6 . . ?
C32D C25D H25D 101.6 . . ?
C25D C26D C27D 113(3) . . ?
C25D C26D H26G 109.0 . . ?
C27D C26D H26G 109.0 . . ?
C25D C26D H26H 109.0 . . ?
C27D C26D H26H 109.0 . . ?
H26G C26D H26H 107.8 . . ?
C28D C27D C26D 106.4(18) . . ?
C28D C27D H27G 110.5 . . ?
C26D C27D H27G 110.5 . . ?
C28D C27D H27H 110.5 . . ?
C26D C27D H27H 110.5 . . ?
H27G C27D H27H 108.6 . . ?
O29D C28D O30D 115(3) . . ?
O29D C28D C27D 117(2) . . ?
O30D C28D C27D 127(3) . . ?
C28D O30D C31D 122(3) . . ?
O30D C31D H31J 109.5 . . ?
O30D C31D H31K 109.5 . . ?
H31J C31D H31K 109.5 . . ?
O30D C31D H31L 109.5 . . ?
H31J C31D H31L 109.5 . . ?
H31K C31D H31L 109.5 . . ?
O33D C32D O34D 125(3) . . ?
O33D C32D C25D 123(3) . . ?
O34D C32D C25D 111(3) . . ?
C32D O34D C35D 127(4) . . ?
O34D C35D H35G 109.5 . . ?
O34D C35D H35H 109.5 . . ?
H35G C35D H35H 109.5 . . ?
O34D C35D H35I 109.5 . . ?
H35G C35D H35I 109.5 . . ?
H35H C35D H35I 109.5 . . ?
F7F B36B F5F 120.2(16) . . ?
F10F B36B F12F 112(5) . . ?
F10F B36B F9F 105(4) . . ?
F12F B36B F9F 137(5) . . ?
F4F B36B F2F 110.1(16) . . ?
F4F B36B F3F 119.1(14) . . ?
F2F B36B F3F 101.0(13) . . ?
F7F B36B F6F 103.5(14) . . ?
F5F B36B F6F 107.1(15) . . ?
F4F B36B F1F 112.0(16) . . ?
F2F B36B F1F 106.6(11) . . ?
F3F B36B F1F 107.0(12) . . ?
F7F B36B F8F 117.1(18) . . ?
F5F B36B F8F 108.7(19) . . ?
F6F B36B F8F 97.0(16) . . ?
F10F B36B F11F 114(3) . . ?
F12F B36B F11F 61(3) . . ?
F9F B36B F11F 122(3) . . ?
F12F F11F B36B 50(3) . . ?
B36B F12F F11F 68(4) . . ?

loop_
_geom_bond_atom_site_label_1
_geom_bond_atom_site_label_2
_geom_bond_distance
_geom_bond_site_symmetry_2
_geom_bond_publ_flag
N1A C25A 1.38(5) . ?
N1A C2A 1.3900 . ?
N1A C6A 1.3900 . ?
N1A C25C 1.511(9) . ?
C2A C3A 1.3900 . ?
C2A C13A 1.460(4) . ?
C3A C4A 1.3900 . ?
C3A H3A 0.9500 . ?
C4A C5A 1.3900 . ?
C4A C7A 1.511(4) . ?
C5A C6A 1.3900 . ?
C5A H5A 0.9500 . ?
C6A C19A 1.473(5) . ?
C7A C8A 1.3900 . ?
C7A C12A 1.3900 . ?
C8A C9A 1.3900 . ?
C8A H8A 0.9500 . ?
C9A C10A 1.3900 . ?
C9A H9A 0.9500 . ?
C10A C11A 1.3900 . ?
C10A H10A 0.9500 . ?
C11A C12A 1.3900 . ?
C11A H11A 0.9500 . ?
C12A H12A 0.9500 . ?
C13A C14A 1.3900 . ?
C13A C18A 1.3900 . ?
C14A C15A 1.3900 . ?
C14A H14A 0.9500 . ?
C15A C16A 1.3900 . ?
C15A H15A 0.9500 . ?
C16A C17A 1.3900 . ?
C16A H16A 0.9500 . ?
C17A C18A 1.3900 . ?
C17A H17A 0.9500 . ?
C18A H18A 0.9500 . ?
C19A C20A 1.3900 . ?
C19A C24A 1.3900 . ?
C20A C21A 1.3900 . ?
C20A H20A 0.9500 . ?
C21A C22A 1.3900 . ?
C21A H21A 0.9500 . ?
C22A C23A 1.3900 . ?
C22A H22A 0.9500 . ?
C23A C24A 1.3900 . ?
C23A H23A 0.9500 . ?
C24A H24A 0.9500 . ?
C25A C32A 1.520(12) . ?
C25A C26A 1.529(13) . ?
C25A H25A 1.0000 . ?
C26A C27A 1.50(3) . ?
C26A H26A 0.9900 . ?
C26A H26B 0.9900 . ?
C27A C28A 1.48(3) . ?
C27A H27A 0.9900 . ?
C27A H27B 0.9900 . ?
C28A O29A 1.27(3) . ?
C28A O30A 1.30(3) . ?
O30A C31A 1.45(3) . ?
C31A H31A 0.9800 . ?
C31A H31B 0.9800 . ?
C31A H31C 0.9800 . ?
C32A O33A 1.24(2) . ?
C32A O34A 1.29(3) . ?
O34A C35A 1.46(3) . ?
C35A H35A 0.9800 . ?
C35A H35B 0.9800 . ?
C35A H35C 0.9800 . ?
C25C C32C 1.501(9) . ?
C25C C26C 1.531(9) . ?
C25C H25C 1.0000 . ?
C26C C27C 1.497(14) . ?
C26C H26C 0.9900 . ?
C26C H26D 0.9900 . ?
C27C C28C 1.490(14) . ?
C27C H27C 0.9900 . ?
C27C H27D 0.9900 . ?
C28C O29C 1.188(12) . ?
C28C O30C 1.287(11) . ?
O30C C31C 1.414(13) . ?
C31C H31D 0.9800 . ?
C31C H31E 0.9800 . ?
C31C H31F 0.9800 . ?
C32C O33C 1.193(11) . ?
C32C O34C 1.318(12) . ?
O34C C35C 1.474(12) . ?
C35C H35L 0.9800 . ?
C35C H35M 0.9800 . ?
C35C H35N 0.9800 . ?
B36A F12E 1.26(4) . ?
B36A F6E 1.292(19) . ?
B36A F5E 1.29(2) . ?
B36A F10E 1.33(4) . ?
B36A F8E 1.35(2) . ?
B36A F3E 1.360(11) . ?
B36A F1E 1.394(11) . ?
B36A F4E 1.406(12) . ?
B36A F2E 1.431(11) . ?
B36A F9E 1.45(4) . ?
B36A F11E 1.49(4) . ?
B36A F7E 1.564(17) . ?
N1B C2B 1.3900 . ?
N1B C6B 1.3900 . ?
N1B C25D 1.47(5) . ?
N1B C25B 1.49(2) . ?
C2B C3B 1.3900 . ?
C2B C13B 1.472(4) . ?
C3B C4B 1.3900 . ?
C3B H3B 0.9500 . ?
C4B C5B 1.3900 . ?
C4B C7B 1.499(4) . ?
C5B C6B 1.3900 . ?
C5B H5B 0.9500 . ?
C6B C19B 1.459(4) . ?
C7B C8B 1.3900 . ?
C7B C12B 1.3900 . ?
C8B C9B 1.3900 . ?
C8B H8B 0.9500 . ?
C9B C10B 1.3900 . ?
C9B H9B 0.9500 . ?
C10B C11B 1.3900 . ?
C10B H10B 0.9500 . ?
C11B C12B 1.3900 . ?
C11B H11B 0.9500 . ?
C12B H12B 0.9500 . ?
C13B C14B 1.3900 . ?
C13B C18B 1.3900 . ?
C14B C15B 1.3900 . ?
C14B H14B 0.9500 . ?
C15B C16B 1.3900 . ?
C15B H15B 0.9500 . ?
C16B C17B 1.3900 . ?
C16B H16B 0.9500 . ?
C17B C18B 1.3900 . ?
C17B H17B 0.9500 . ?
C18B H18B 0.9500 . ?
C19B C20B 1.3900 . ?
C19B C24B 1.3900 . ?
C20B C21B 1.3900 . ?
C20B H20B 0.9500 . ?
C21B C22B 1.3900 . ?
C21B H21B 0.9500 . ?
C22B C23B 1.3900 . ?
C22B H22B 0.9500 . ?
C23B C24B 1.3900 . ?
C23B H23B 0.9500 . ?
C24B H24B 0.9500 . ?
C25B C26B 1.493(18) . ?
C25B C32B 1.520(18) . ?
C25B H25B 1.0000 . ?
C26B C27B 1.524(12) . ?
C26B H26E 0.9900 . ?
C26B H26F 0.9900 . ?
C27B C28B 1.484(14) . ?
C27B H27E 0.9900 . ?
C27B H27F 0.9900 . ?
C28B O29B 1.240(13) . ?
C28B O30B 1.359(14) . ?
O30B C31B 1.491(17) . ?
C31B H31G 0.9800 . ?
C31B H31H 0.9800 . ?
C31B H31I 0.9800 . ?
C32B O33B 1.204(12) . ?
C32B O34B 1.34(2) . ?
O34B C35B 1.47(2) . ?
C35B H35D 0.9800 . ?
C35B H35E 0.9800 . ?
C35B H35F 0.9800 . ?
C25D C26D 1.49(3) . ?
C25D C32D 1.49(3) . ?
C25D H25D 1.0000 . ?
C26D C27D 1.53(2) . ?
C26D H26G 0.9900 . ?
C26D H26H 0.9900 . ?
C27D C28D 1.52(2) . ?
C27D H27G 0.9900 . ?
C27D H27H 0.9900 . ?
C28D O29D 1.26(2) . ?
C28D O30D 1.34(2) . ?
O30D C31D 1.47(3) . ?
C31D H31J 0.9800 . ?
C31D H31K 0.9800 . ?
C31D H31L 0.9800 . ?
C32D O33D 1.19(3) . ?
C32D O34D 1.23(5) . ?
O34D C35D 1.49(6) . ?
C35D H35G 0.9800 . ?
C35D H35H 0.9800 . ?
C35D H35I 0.9800 . ?
B36B F10F 1.21(6) . ?
B36B F4F 1.31(2) . ?
B36B F7F 1.328(19) . ?
B36B F5F 1.34(2) . ?
B36B F12F 1.35(8) . ?
B36B F9F 1.37(6) . ?
B36B F2F 1.40(2) . ?
B36B F3F 1.424(16) . ?
B36B F6F 1.43(2) . ?
B36B F1F 1.434(19) . ?
B36B F8F 1.44(3) . ?
B36B F11F 1.63(5) . ?
F11F F12F 1.54(8) . ?

loop_
_geom_torsion_atom_site_label_1
_geom_torsion_atom_site_label_2
_geom_torsion_atom_site_label_3
_geom_torsion_atom_site_label_4
_geom_torsion
_geom_torsion_site_symmetry_1
_geom_torsion_site_symmetry_2
_geom_torsion_site_symmetry_3
_geom_torsion_site_symmetry_4
_geom_torsion_publ_flag
C25A N1A C2A C3A -175.1(19) . . . . ?
C6A N1A C2A C3A 0.0 . . . . ?
C25C N1A C2A C3A -175.0(5) . . . . ?
C25A N1A C2A C13A 6.2(19) . . . . ?
C6A N1A C2A C13A -178.7(4) . . . . ?
C25C N1A C2A C13A 6.3(5) . . . . ?
N1A C2A C3A C4A 0.0 . . . . ?
C13A C2A C3A C4A 178.8(4) . . . . ?
C2A C3A C4A C5A 0.0 . . . . ?
C2A C3A C4A C7A -179.7(4) . . . . ?
C3A C4A C5A C6A 0.0 . . . . ?
C7A C4A C5A C6A 179.7(4) . . . . ?
C4A C5A C6A N1A 0.0 . . . . ?
C4A C5A C6A C19A 176.1(4) . . . . ?
C25A N1A C6A C5A 175(2) . . . . ?
C2A N1A C6A C5A 0.0 . . . . ?
C25C N1A C6A C5A 174.7(5) . . . . ?
C25A N1A C6A C19A -1(2) . . . . ?
C2A N1A C6A C19A -176.0(5) . . . . ?
C25C N1A C6A C19A -1.3(6) . . . . ?
C5A C4A C7A C8A 145.1(3) . . . . ?
C3A C4A C7A C8A -35.1(5) . . . . ?
C5A C4A C7A C12A -34.1(5) . . . . ?
C3A C4A C7A C12A 145.6(3) . . . . ?
C12A C7A C8A C9A 0.0 . . . . ?
C4A C7A C8A C9A -179.2(5) . . . . ?
C7A C8A C9A C10A 0.0 . . . . ?
C8A C9A C10A C11A 0.0 . . . . ?
C9A C10A C11A C12A 0.0 . . . . ?
C10A C11A C12A C7A 0.0 . . . . ?
C8A C7A C12A C11A 0.0 . . . . ?
C4A C7A C12A C11A 179.2(5) . . . . ?
C3A C2A C13A C14A -97.8(4) . . . . ?
N1A C2A C13A C14A 80.9(5) . . . . ?
C3A C2A C13A C18A 76.2(4) . . . . ?
N1A C2A C13A C18A -105.1(4) . . . . ?
C18A C13A C14A C15A 0.0 . . . . ?
C2A C13A C14A C15A 173.9(5) . . . . ?
C13A C14A C15A C16A 0.0 . . . . ?
C14A C15A C16A C17A 0.0 . . . . ?
C15A C16A C17A C18A 0.0 . . . . ?
C16A C17A C18A C13A 0.0 . . . . ?
C14A C13A C18A C17A 0.0 . . . . ?
C2A C13A C18A C17A -174.0(5) . . . . ?
C5A C6A C19A C20A 97.3(5) . . . . ?
N1A C6A C19A C20A -86.7(5) . . . . ?
C5A C6A C19A C24A -76.0(5) . . . . ?
N1A C6A C19A C24A 100.1(5) . . . . ?
C24A C19A C20A C21A 0.0 . . . . ?
C6A C19A C20A C21A -173.1(6) . . . . ?
C19A C20A C21A C22A 0.0 . . . . ?
C20A C21A C22A C23A 0.0 . . . . ?
C21A C22A C23A C24A 0.0 . . . . ?
C22A C23A C24A C19A 0.0 . . . . ?
C20A C19A C24A C23A 0.0 . . . . ?
C6A C19A C24A C23A 173.4(6) . . . . ?
C2A N1A C25A C32A -85(4) . . . . ?
C6A N1A C25A C32A 100(4) . . . . ?
C2A N1A C25A C26A 118(5) . . . . ?
C6A N1A C25A C26A -57(6) . . . . ?
N1A C25A C26A C27A -119(7) . . . . ?
C32A C25A C26A C27A 85(6) . . . . ?
C25A C26A C27A C28A -20(14) . . . . ?
C26A C27A C28A O29A 82(12) . . . . ?
C26A C27A C28A O30A -106(12) . . . . ?
O29A C28A O30A C31A -15(5) . . . . ?
C27A C28A O30A C31A 172(3) . . . . ?
N1A C25A C32A O33A 143(6) . . . . ?
C26A C25A C32A O33A -61(7) . . . . ?
N1A C25A C32A O34A -35(6) . . . . ?
C26A C25A C32A O34A 121(6) . . . . ?
O33A C32A O34A C35A 3(5) . . . . ?
C25A C32A O34A C35A -180(6) . . . . ?
C2A N1A C25C C32C -128.9(7) . . . . ?
C6A N1A C25C C32C 56.3(9) . . . . ?
C2A N1A C25C C26C 94.3(9) . . . . ?
C6A N1A C25C C26C -80.5(9) . . . . ?
C32C C25C C26C C27C 54.9(16) . . . . ?
N1A C25C C26C C27C -171.7(10) . . . . ?
C25C C26C C27C C28C 52.1(15) . . . . ?
C26C C27C C28C O29C 11.7(17) . . . . ?
C26C C27C C28C O30C -177.3(11) . . . . ?
O29C C28C O30C C31C -6(2) . . . . ?
C27C C28C O30C C31C -177.0(13) . . . . ?
N1A C25C C32C O33C -138.9(10) . . . . ?
C26C C25C C32C O33C -6.3(17) . . . . ?
N1A C25C C32C O34C 45.7(13) . . . . ?
C26C C25C C32C O34C 178.3(11) . . . . ?
O33C C32C O34C C35C -1.0(19) . . . . ?
C25C C32C O34C C35C 174.3(12) . . . . ?
C6B N1B C2B C3B 0.0 . . . . ?
C25D N1B C2B C3B -177.4(13) . . . . ?
C25B N1B C2B C3B -177.2(6) . . . . ?
C6B N1B C2B C13B 177.8(4) . . . . ?
C25D N1B C2B C13B 0.4(13) . . . . ?
C25B N1B C2B C13B 0.6(7) . . . . ?
N1B C2B C3B C4B 0.0 . . . . ?
C13B C2B C3B C4B -177.8(4) . . . . ?
C2B C3B C4B C5B 0.0 . . . . ?
C2B C3B C4B C7B -176.9(4) . . . . ?
C3B C4B C5B C6B 0.0 . . . . ?
C7B C4B C5B C6B 176.8(4) . . . . ?
C4B C5B C6B N1B 0.0 . . . . ?
C4B C5B C6B C19B -177.7(4) . . . . ?
C2B N1B C6B C5B 0.0 . . . . ?
C25D N1B C6B C5B 177.3(14) . . . . ?
C25B N1B C6B C5B 177.2(7) . . . . ?
C2B N1B C6B C19B 177.7(4) . . . . ?
C25D N1B C6B C19B -5.0(14) . . . . ?
C25B N1B C6B C19B -5.1(7) . . . . ?
C3B C4B C7B C8B 20.5(5) . . . . ?
C5B C4B C7B C8B -156.3(3) . . . . ?
C3B C4B C7B C12B -157.7(3) . . . . ?
C5B C4B C7B C12B 25.4(5) . . . . ?
C12B C7B C8B C9B 0.0 . . . . ?
C4B C7B C8B C9B -178.3(4) . . . . ?
C7B C8B C9B C10B 0.0 . . . . ?
C8B C9B C10B C11B 0.0 . . . . ?
C9B C10B C11B C12B 0.0 . . . . ?
C10B C11B C12B C7B 0.0 . . . . ?
C8B C7B C12B C11B 0.0 . . . . ?
C4B C7B C12B C11B 178.3(4) . . . . ?
C3B C2B C13B C14B 87.2(4) . . . . ?
N1B C2B C13B C14B -90.6(4) . . . . ?
C3B C2B C13B C18B -87.3(4) . . . . ?
N1B C2B C13B C18B 94.9(4) . . . . ?
C18B C13B C14B C15B 0.0 . . . . ?
C2B C13B C14B C15B -174.5(5) . . . . ?
C13B C14B C15B C16B 0.0 . . . . ?
C14B C15B C16B C17B 0.0 . . . . ?
C15B C16B C17B C18B 0.0 . . . . ?
C16B C17B C18B C13B 0.0 . . . . ?
C14B C13B C18B C17B 0.0 . . . . ?
C2B C13B C18B C17B 174.5(5) . . . . ?
C5B C6B C19B C20B -74.5(4) . . . . ?
N1B C6B C19B C20B 107.8(3) . . . . ?
C5B C6B C19B C24B 97.7(4) . . . . ?
N1B C6B C19B C24B -80.0(4) . . . . ?
C24B C19B C20B C21B 0.0 . . . . ?
C6B C19B C20B C21B 172.3(4) . . . . ?
C19B C20B C21B C22B 0.0 . . . . ?
C20B C21B C22B C23B 0.0 . . . . ?
C21B C22B C23B C24B 0.0 . . . . ?
C22B C23B C24B C19B 0.0 . . . . ?
C20B C19B C24B C23B 0.0 . . . . ?
C6B C19B C24B C23B -172.0(4) . . . . ?
C2B N1B C25B C26B 119.8(14) . . . . ?
C6B N1B C25B C26B -57.4(17) . . . . ?
C2B N1B C25B C32B -101.8(15) . . . . ?
C6B N1B C25B C32B 81.0(14) . . . . ?
N1B C25B C26B C27B -135.3(13) . . . . ?
C32B C25B C26B C27B 87.4(16) . . . . ?
C25B C26B C27B C28B -51.9(16) . . . . ?
C26B C27B C28B O29B 81.0(14) . . . . ?
C26B C27B C28B O30B -95.7(11) . . . . ?
O29B C28B O30B C31B -7.7(17) . . . . ?
C27B C28B O30B C31B 169.1(12) . . . . ?
C26B C25B C32B O33B -5(2) . . . . ?
N1B C25B C32B O33B -143.5(13) . . . . ?
C26B C25B C32B O34B 172.1(13) . . . . ?
N1B C25B C32B O34B 34(2) . . . . ?
O33B C32B O34B C35B -11(2) . . . . ?
C25B C32B O34B C35B 171.6(14) . . . . ?
C2B N1B C25D C26D 80(4) . . . . ?
C6B N1B C25D C26D -97(4) . . . . ?
C2B N1B C25D C32D -62(4) . . . . ?
C6B N1B C25D C32D 121(3) . . . . ?
N1B C25D C26D C27D 127(4) . . . . ?
C32D C25D C26D C27D -91(5) . . . . ?
C25D C26D C27D C28D 60(3) . . . . ?
C26D C27D C28D O29D -89(2) . . . . ?
C26D C27D C28D O30D 95(3) . . . . ?
O29D C28D O30D C31D 17(4) . . . . ?
C27D C28D O30D C31D -167(3) . . . . ?
N1B C25D C32D O33D 144(3) . . . . ?
C26D C25D C32D O33D 3(7) . . . . ?
N1B C25D C32D O34D -40(6) . . . . ?
C26D C25D C32D O34D 179(4) . . . . ?
O33D C32D O34D C35D 5(7) . . . . ?
C25D C32D O34D C35D -170(5) . . . . ?
F10F B36B F11F F12F -103(5) . . . . ?
F9F B36B F11F F12F 130(6) . . . . ?
F10F B36B F12F F11F 106(4) . . . . ?
F9F B36B F12F F11F -107(5) . . . . ?
